data_7228359
loop_
_publ_author_name
'Loose, Anja'
'Sheldrick, William S.'

_publ_section_title
;
 Quaternary Selenidogermanates(IV) A3[AgGe4Se10].2H2O and
 A2[MnGe4Se10].3H2O (A = Rb, Cs) with Open Framework Structures
;
_journal_name_full 'Zeitschrift fur Naturforschung B'
_journal_page_first 687
_journal_page_last 602
_journal_paper_doi 10.1515/znb-1997-0604
_journal_volume 52
_journal_year 1997
_chemical_formula_sum 'Ag Cs3 Ge4 H4 O2 Se10'
_chemical_formula_weight 1622.77
_space_group_IT_number 82
_symmetry_cell_setting tetragonal
_symmetry_Int_Tables_number 82
_symmetry_space_group_name_Hall 'I -4'
_symmetry_space_group_name_H-M 'I -4'
_cell_angle_alpha 90.
_cell_angle_beta 90.
_cell_angle_gamma 90.
_cell_formula_units_Z 2
_cell_length_a 8.956(1)
_cell_length_b 8.956(1)
_cell_length_c 16.036(3)
_cell_volume 1286.2(3)
_diffrn_ambient_temperature 293
_diffrn_radiation_probe x-ray
_diffrn_radiation_type MoK\a
_diffrn_radiation_wavelength 0.71069
_exptl_absorpt_coefficient_mu 23.7
_exptl_crystal_density_diffrn 4.190
_exptl_crystal_F_000 1400
_refine_ls_goodness_of_fit_ref 0.996
_refine_ls_number_reflns 856
_refine_ls_R_factor_gt 0.057
_refine_ls_wR_factor_gt 0.139
_cod_data_source_file Z-Naturforsch-1997-52b-687-692-2.cif
_cod_data_source_block Cs3
_cod_original_formula_sum 'H4 Ag Cs3 Ge4 O2 Se10'
_cod_database_code 7228359

loop_
_space_group_symop_id
_space_group_symop_operation_xyz
1 x,y,z
2 y,-x,-z
3 -x,-y,z
4 -y,x,-z
5 1/2+x,1/2+y,1/2+z
6 1/2+y,1/2-x,1/2-z
7 1/2-x,1/2-y,1/2+z
8 1/2-y,1/2+x,1/2-z

loop_
_atom_site_label
_atom_site_type_symbol
_atom_site_thermal_displace_type
_atom_site_fract_x
_atom_site_fract_y
_atom_site_fract_z
_atom_site_occupancy
_atom_site_U_iso_or_equiv
_atom_site_calc_flag
_atom_site_refinement_flags
_atom_site_disorder_assembly
_atom_site_disorder_group
Cs Cs Uiso -0.2440(5) 0.3832(4) 0.1073(2) 0.750 0.0074(1) . . . .
Ag Ag Uiso 0.00000 0.00000 0.00000 1.000 0.0049(2) . . . .
Se1 Se Uiso 0.4232(3) 0.3008(3) 0.2479(2) 1.000 0.0032(1) . . . .
Se2 Se Uiso 0.50000 0.00000 0.778(3) 1.000 0.0036(1) . . . .
Se3 Se Uiso 0.1430(4) 0.2192(4) 0.830(2) 1.000 0.0039(1) . . . .
Ge Ge Uiso 0.3153(4) 0.1055(4) 0.1664(2) 1.000 0.0027(1) . . . .
O1 O Uiso 0.00000 0.50000 0.25000 1.000 0.066(15) . . . .
O2 O Uiso -0.446(8) 0.515(11) 0.23(4) 0.250 0.003(2) . . . .

loop_
_geom_angle_atom_site_label_1
_geom_angle_atom_site_label_2
_geom_angle_atom_site_label_3
_geom_angle
_geom_angle_site_symmetry_1
_geom_angle_site_symmetry_2
_geom_angle_site_symmetry_3
_geom_angle_publ_flag
Se2 Cs Se3 89.3(6) 2_566 . 4_556 yes
Ge Se1 O2 140(16) . . 1_655 yes
Ge Se1 O2 132(19) . . 3_565 yes
Ge Se1 Ge 105.92(16) . . 6_555 yes
Se3 Se1 Ge 103.9(5) 7_554 . . yes
O2 Se1 O2 24(10) 1_655 . 3_565 yes
Ge Se1 O2 95(10) 6_555 . 1_655 yes
Se3 Se1 O2 115(16) 7_554 . 1_655 yes
Ge Se1 O2 116(14) 6_555 . 3_565 yes
Se3 Se1 O2 109.00 7_554 . 3_565 yes
Se3 Se1 Ge 72.7(4) 7_554 . 6_555 yes
Cs Se2 O1 127.2(7) 2_556 . 2_556 yes
Cs Se2 Cs 105.6(15) 2_556 . 4_656 yes
Cs Se2 Se2 127.2(7) 2_556 . 6_556 yes
Cs Se2 O1 127.2(7) 4_656 . 2_556 yes
Cs Se2 Se2 127.2(7) 4_656 . 6_556 yes
Cs Se3 Ge 142.9(10) 2_556 . 4_556 yes
Cs Se3 Se1 139.5(12) 2_556 . 7_555 yes
Se1 Se3 Ge 71.7(4) 7_555 . 4_556 yes
Se1 Ge Se3 144.7(8) . . 2_556 yes
Se1 Ge Se1 111.36(16) . . 8_545 yes
Se1 Ge Se3 35.6(7) 8_545 . 2_556 yes
Se2 O1 Se2 180.00 2_566 . 5_454 yes
Se1 O2 O2 44(8) 1_455 . 3_465 yes
Se1 O2 Se1 150(4) 1_455 . 3_565 yes
Se1 O2 O2 112(16) 3_565 . 3_465 yes

loop_
_geom_bond_atom_site_label_1
_geom_bond_atom_site_label_2
_geom_bond_distance
_geom_bond_site_symmetry_1
_geom_bond_site_symmetry_2
_geom_bond_publ_flag
Cs Se2 3.04(3) . 2_566 yes
Cs Se3 2.385(15) . 4_556 yes
Se1 Ge 2.388(5) . . yes
Se1 O2 2.27(9) . 1_655 yes
Se1 O2 1.69(10) . 3_565 yes
Se1 Ge 2.374(5) . 6_555 yes
Se1 Se3 1.46(3) . 7_554 yes
Se2 O1 0.45(5) . 2_556 yes
Se2 Se2 0.90(7) . 6_556 yes
Se3 Ge 2.387(5) . 4_556 yes
O2 O2 1.0(3) . 3_465 yes

loop_
_geom_torsion_atom_site_label_1
_geom_torsion_atom_site_label_2
_geom_torsion_atom_site_label_3
_geom_torsion_atom_site_label_4
_geom_torsion
_geom_torsion_site_symmetry_1
_geom_torsion_site_symmetry_2
_geom_torsion_site_symmetry_3
_geom_torsion_site_symmetry_4
_geom_torsion_publ_flag
Ge Se1 Se3 Ge 102.7(3) . . 7_554 6_555 no
Ge Se1 Ge Se3 44.3(5) 6_555 . . 2_556 no
Se3 Se1 Ge Se3 -31.4(6) 7_554 . . 2_556 no
Ge Se1 Ge Se1 60.9(2) 6_555 . . 8_545 no
Se3 Se1 Ge Se1 -14.7(4) 7_554 . . 8_545 no
Se3 Se1 Ge Se1 -163.5(4) 2_556 8_545 . . no
Ge Se1 Ge Se1 -63.5(2) 8_545 8_545 . . no
Se1 Se3 Ge Se1 27.3(4) 8_545 2_556 . . no
